data_7228313
loop_
_publ_author_name
'Luo, Yang-Hui'
'Wang, Jin-Wen'
'Li, Yao-Jia'
'Chen, Chen'
'An, Pei-Jing'
'Wang, Senlin'
'You, Chao-Qun'
'Sun, Baiwang'

_publ_section_title
;
 Selective separation of aqueous sulfate anions via crystallization of
 sulfate-water clusters
;
_journal_name_full CrystEngComm
_journal_paper_doi 10.1039/C7CE00693D
_journal_year 2017
_chemical_formula_sum 'C18 H22 N8 O8 S'
_chemical_formula_weight 510.50
_chemical_name_systematic
; 
 ? 
;
_space_group_IT_number 9
_symmetry_cell_setting monoclinic
_symmetry_space_group_name_Hall 'C -2yc'
_symmetry_space_group_name_H-M 'C 1 c 1'
_atom_sites_solution_hydrogens geom
_atom_sites_solution_primary direct
_atom_sites_solution_secondary difmap
_audit_creation_method SHELXL-97
_audit_update_record
;
2016-12-24 deposited with the CCDC.
2017-05-25 downloaded from the CCDC.
;
_cell_angle_alpha 90.00
_cell_angle_beta 101.50(3)
_cell_angle_gamma 90.00
_cell_formula_units_Z 4
_cell_length_a 6.7700(14)
_cell_length_b 20.084(4)
_cell_length_c 16.848(3)
_cell_measurement_reflns_used 25
_cell_measurement_temperature 293(2)
_cell_measurement_theta_max 13
_cell_measurement_theta_min 9
_cell_volume 2244.8(8)
_computing_structure_refinement 'SHELXL-97 (Sheldrick, 1997)'
_computing_structure_solution 'SHELXS-97 (Sheldrick, 1990)'
_diffrn_ambient_temperature 293(2)
_diffrn_measured_fraction_theta_full 0.999
_diffrn_measured_fraction_theta_max 0.999
_diffrn_measurement_device_type 'Nonius CAD4'
_diffrn_measurement_method \w/2\q
_diffrn_radiation_monochromator graphite
_diffrn_radiation_source 'fine-focus sealed tube'
_diffrn_radiation_type MoK\a
_diffrn_radiation_wavelength 0.71073
_diffrn_reflns_av_R_equivalents 0.0803
_diffrn_reflns_av_sigmaI/netI 0.0942
_diffrn_reflns_limit_h_max 0
_diffrn_reflns_limit_h_min -8
_diffrn_reflns_limit_k_max 24
_diffrn_reflns_limit_k_min -24
_diffrn_reflns_limit_l_max 20
_diffrn_reflns_limit_l_min -19
_diffrn_reflns_number 4459
_diffrn_reflns_theta_full 25.40
_diffrn_reflns_theta_max 25.40
_diffrn_reflns_theta_min 2.03
_diffrn_standards_decay_% 1
_diffrn_standards_interval_count 200
_diffrn_standards_interval_time 2h
_diffrn_standards_number 3
_exptl_absorpt_coefficient_mu 0.208
_exptl_absorpt_correction_T_max 0.9795
_exptl_absorpt_correction_T_min 0.9595
_exptl_absorpt_correction_type psi-scan
_exptl_crystal_colour yellow
_exptl_crystal_density_diffrn 1.510
_exptl_crystal_density_method 'not measured'
_exptl_crystal_description stick
_exptl_crystal_F_000 1064
_exptl_crystal_size_max 0.20
_exptl_crystal_size_mid 0.20
_exptl_crystal_size_min 0.10
_refine_diff_density_max 0.215
_refine_diff_density_min -0.247
_refine_diff_density_rms 0.057
_refine_ls_abs_structure_details 'Flack H D (1983), Acta Cryst. A39, 876-881'
_refine_ls_abs_structure_Flack 0.38(18)
_refine_ls_extinction_method none
_refine_ls_goodness_of_fit_ref 1.002
_refine_ls_hydrogen_treatment constr
_refine_ls_matrix_type full
_refine_ls_number_parameters 316
_refine_ls_number_reflns 2266
_refine_ls_number_restraints 2
_refine_ls_restrained_S_all 1.001
_refine_ls_R_factor_all 0.1002
_refine_ls_R_factor_gt 0.0548
_refine_ls_shift/su_max 0.000
_refine_ls_shift/su_mean 0.000
_refine_ls_structure_factor_coef Fsqd
_refine_ls_weighting_details 'calc w=1/[\s^2^(Fo^2^)+(0.0410P)^2^+0.0000P] where P=(Fo^2^+2Fc^2^)/3'
_refine_ls_weighting_scheme calc
_refine_ls_wR_factor_gt 0.1059
_refine_ls_wR_factor_ref 0.1243
_reflns_number_gt 1466
_reflns_number_total 2266
_reflns_threshold_expression >2sigma(I)
_cod_data_source_file c7ce00693d2.cif
_cod_data_source_block x
_cod_depositor_comments
;
The following automatic conversions were performed:

'_symmetry_cell_setting' value 'Monoclinic' changed to 'monoclinic'
according to
/home/data/users/saulius/crontab/automatic-downloads/rss-feeds/RSC/lib/dictionaries/cif_core.dic
dictionary named 'cif_core.dic' version 2.4.2 from 2011-04-26.

Automatic conversion script
Id: cif_fix_values 4973 2017-02-22 13:04:09Z antanas 
;
_cod_original_cell_volume 2244.9(8)
_cod_original_sg_symbol_H-M Cc
_cod_database_code 7228313

loop_
_symmetry_equiv_pos_as_xyz
'x, y, z'
'x, -y, z+1/2'
'x+1/2, y+1/2, z'
'x+1/2, -y+1/2, z+1/2'

loop_
_atom_site_label
_atom_site_type_symbol
_atom_site_fract_x
_atom_site_fract_y
_atom_site_fract_z
_atom_site_U_iso_or_equiv
_atom_site_adp_type
_atom_site_occupancy
_atom_site_symmetry_multiplicity
_atom_site_calc_flag
_atom_site_refinement_flags
S S 0.1316(3) 0.12493(9) 0.78333(12) 0.0375(4) Uani 1 1 d .
O1 O 0.5833(8) 0.0129(3) 1.5558(3) 0.0606(16) Uani 1 1 d .
H1A H 0.6032 0.0383 1.5948 0.091 Uiso 1 1 calc R
N1 N 0.3226(9) 0.1734(3) 0.9988(4) 0.0461(16) Uani 1 1 d .
H1B H 0.2968 0.1659 0.9476 0.055 Uiso 1 1 calc R
C1 C 0.3509(10) 0.1275(5) 1.0528(4) 0.0467(18) Uani 1 1 d .
H1C H 0.3471 0.0819 1.0432 0.056 Uiso 1 1 calc R
N2 N 0.3379(10) 0.2350(3) 1.0318(4) 0.0530(18) Uani 1 1 d .
C2 C 0.3744(11) 0.2233(4) 1.1098(5) 0.0497(19) Uani 1 1 d .
H2B H 0.3897 0.2562 1.1495 0.060 Uiso 1 1 calc R
O2 O -0.1873(8) -0.2372(3) 0.5106(3) 0.0592(15) Uani 1 1 d .
H2C H -0.2120 -0.2165 0.4657 0.071 Uiso 1 1 d R
O3 O -0.0166(12) 0.1724(3) 0.7460(5) 0.114(3) Uani 1 1 d .
N3 N 0.3870(8) 0.1572(3) 1.1253(3) 0.0376(14) Uani 1 1 d .
C3 C 0.4632(10) 0.1518(3) 1.2622(4) 0.0398(17) Uani 1 1 d .
H3B H 0.4703 0.1980 1.2614 0.048 Uiso 1 1 calc R
O4 O 0.2893(11) 0.1569(4) 0.8421(4) 0.101(3) Uani 1 1 d .
N4 N 0.4223(9) 0.1197(3) 1.1969(3) 0.0437(14) Uani 1 1 d .
C4 C 0.4991(10) 0.1165(4) 1.3385(4) 0.0382(17) Uani 1 1 d .
O5 O 0.0241(12) 0.0788(3) 0.8219(5) 0.115(3) Uani 1 1 d .
C5 C 0.5373(11) 0.1496(3) 1.4115(4) 0.0434(18) Uani 1 1 d .
H5B H 0.5444 0.1958 1.4110 0.052 Uiso 1 1 calc R
N5 N 0.1065(9) -0.0764(3) 1.0682(4) 0.0461(16) Uani 1 1 d .
H5A H 0.1316 -0.0834 1.1196 0.055 Uiso 1 1 calc R
O6 O 0.2284(10) 0.0931(5) 0.7252(4) 0.104(3) Uani 1 1 d .
C6 C 0.5656(11) 0.1179(4) 1.4850(4) 0.0462(19) Uani 1 1 d .
H6B H 0.5886 0.1421 1.5330 0.055 Uiso 1 1 calc R
N6 N 0.0868(10) -0.0150(3) 1.0327(4) 0.0490(17) Uani 1 1 d .
C7 C 0.5589(11) 0.0490(4) 1.4857(4) 0.0451(18) Uani 1 1 d .
N7 N 0.0457(8) -0.0933(3) 0.9407(3) 0.0373(14) Uani 1 1 d .
C8 C 0.5241(12) 0.0127(3) 1.4141(5) 0.054(2) Uani 1 1 d .
H8A H 0.5196 -0.0335 1.4152 0.064 Uiso 1 1 calc R
N8 N 0.0094(9) -0.1311(3) 0.8703(3) 0.0416(14) Uani 1 1 d .
C9 C 0.4967(11) 0.0459(4) 1.3422(4) 0.0489(19) Uani 1 1 d .
H9A H 0.4759 0.0216 1.2942 0.059 Uiso 1 1 calc R
C10 C 0.0818(11) -0.1232(5) 1.0128(4) 0.0468(18) Uani 1 1 d .
H10A H 0.0881 -0.1689 1.0221 0.056 Uiso 1 1 calc R
C11 C 0.0495(12) -0.0266(4) 0.9562(4) 0.0465(19) Uani 1 1 d .
H11A H 0.0280 0.0063 0.9165 0.056 Uiso 1 1 calc R
C12 C -0.0166(11) -0.0990(4) 0.8034(5) 0.0419(18) Uani 1 1 d .
H12A H -0.0106 -0.0528 0.8037 0.050 Uiso 1 1 calc R
C13 C -0.0556(10) -0.1349(4) 0.7270(4) 0.0390(17) Uani 1 1 d .
C14 C -0.0637(11) -0.2034(3) 0.7253(4) 0.0451(18) Uani 1 1 d .
H14A H -0.0410 -0.2274 0.7735 0.054 Uiso 1 1 calc R
C15 C -0.1054(11) -0.2363(4) 0.6522(5) 0.052(2) Uani 1 1 d .
H15A H -0.1080 -0.2826 0.6514 0.063 Uiso 1 1 calc R
C16 C -0.1435(11) -0.2014(4) 0.5796(4) 0.0439(18) Uani 1 1 d .
C17 C -0.1347(11) -0.1344(4) 0.5816(4) 0.0427(18) Uani 1 1 d .
H17A H -0.1573 -0.1106 0.5333 0.051 Uiso 1 1 calc R
C18 C -0.0925(11) -0.1007(3) 0.6545(4) 0.0441(18) Uani 1 1 d .
H18A H -0.0890 -0.0544 0.6547 0.053 Uiso 1 1 calc R
OW1 O 0.6124(9) 0.0866(4) 1.6870(4) 0.085(2) Uani 1 1 d .
HW1A H 0.6048 0.1287 1.6825 0.102 Uiso 1 1 d R
HW1B H 0.6282 0.0686 1.7335 0.102 Uiso 1 1 d R
OW2 O -0.2950(10) 0.1643(4) 0.8778(3) 0.086(2) Uani 1 1 d .
HW2C H -0.1995 0.1481 0.8579 0.104 Uiso 1 1 d R
HW2D H -0.3134 0.1380 0.9152 0.104 Uiso 1 1 d R

loop_
_atom_site_aniso_label
_atom_site_aniso_U_11
_atom_site_aniso_U_22
_atom_site_aniso_U_33
_atom_site_aniso_U_23
_atom_site_aniso_U_13
_atom_site_aniso_U_12
S 0.0418(9) 0.0364(8) 0.0316(7) 0.0056(7) 0.0008(7) -0.0008(10)
O1 0.072(4) 0.057(4) 0.051(4) 0.000(3) 0.005(3) -0.002(3)
N1 0.047(4) 0.041(4) 0.046(4) -0.007(3) -0.001(3) -0.004(3)
C1 0.037(5) 0.048(4) 0.054(5) -0.011(5) 0.006(3) -0.001(4)
N2 0.057(5) 0.045(5) 0.055(4) -0.001(3) 0.007(4) 0.005(3)
C2 0.047(5) 0.039(4) 0.063(6) -0.001(4) 0.011(4) 0.005(4)
O2 0.068(4) 0.062(4) 0.044(3) -0.001(3) 0.003(3) -0.001(3)
O3 0.102(6) 0.068(4) 0.160(8) 0.053(5) -0.005(5) 0.044(4)
N3 0.032(3) 0.029(3) 0.048(4) -0.003(3) -0.002(3) -0.002(3)
C3 0.041(4) 0.033(4) 0.047(4) -0.006(3) 0.011(3) -0.001(3)
O4 0.067(5) 0.174(7) 0.057(4) -0.057(4) -0.002(3) -0.029(5)
N4 0.041(4) 0.043(4) 0.044(4) -0.003(3) 0.001(3) 0.006(3)
C4 0.031(4) 0.035(4) 0.046(4) -0.007(3) 0.002(3) -0.008(3)
O5 0.120(7) 0.088(5) 0.144(8) 0.061(5) 0.041(6) -0.020(5)
C5 0.041(4) 0.038(4) 0.049(4) -0.007(3) 0.002(3) -0.002(3)
N5 0.046(4) 0.043(4) 0.046(4) 0.012(3) 0.001(3) -0.003(3)
O6 0.067(5) 0.191(8) 0.055(4) -0.053(4) 0.009(3) 0.010(5)
C6 0.047(5) 0.040(5) 0.050(5) -0.009(4) 0.004(3) 0.002(4)
N6 0.059(4) 0.036(4) 0.045(4) 0.002(3) -0.006(3) -0.003(3)
C7 0.041(5) 0.041(4) 0.053(5) 0.003(4) 0.009(4) 0.003(4)
N7 0.028(3) 0.039(3) 0.042(3) 0.010(3) 0.001(3) 0.000(3)
C8 0.064(5) 0.031(4) 0.060(5) -0.010(4) -0.002(4) -0.001(4)
N8 0.039(3) 0.046(4) 0.039(3) -0.010(3) 0.005(3) -0.003(3)
C9 0.053(5) 0.043(4) 0.047(4) -0.012(4) 0.001(4) -0.002(4)
C10 0.051(5) 0.037(4) 0.048(4) 0.005(4) 0.000(4) -0.010(4)
C11 0.062(5) 0.034(4) 0.041(4) 0.003(3) 0.006(4) 0.008(4)
C12 0.033(4) 0.044(5) 0.049(4) 0.005(4) 0.008(3) 0.000(3)
C13 0.027(4) 0.040(5) 0.051(4) 0.008(4) 0.009(3) -0.002(3)
C14 0.053(5) 0.040(4) 0.038(4) 0.011(3) 0.001(3) -0.002(4)
C15 0.055(5) 0.040(4) 0.060(5) 0.000(4) 0.010(4) 0.000(4)
C16 0.039(4) 0.048(5) 0.044(4) 0.002(4) 0.007(3) 0.004(4)
C17 0.055(5) 0.033(4) 0.039(4) 0.004(3) 0.006(3) 0.000(4)
C18 0.042(4) 0.039(4) 0.050(4) 0.011(3) 0.005(4) -0.002(3)
OW1 0.080(5) 0.111(6) 0.063(4) -0.020(4) 0.009(3) -0.013(4)
OW2 0.068(5) 0.133(7) 0.059(4) -0.025(4) 0.014(3) 0.004(4)

loop_
_atom_type_symbol
_atom_type_description
_atom_type_scat_dispersion_real
_atom_type_scat_dispersion_imag
_atom_type_scat_source
C C 0.0033 0.0016 'International Tables Vol C Tables 4.2.6.8 and 6.1.1.4'
H H 0.0000 0.0000 'International Tables Vol C Tables 4.2.6.8 and 6.1.1.4'
N N 0.0061 0.0033 'International Tables Vol C Tables 4.2.6.8 and 6.1.1.4'
O O 0.0106 0.0060 'International Tables Vol C Tables 4.2.6.8 and 6.1.1.4'
S S 0.1246 0.1234 'International Tables Vol C Tables 4.2.6.8 and 6.1.1.4'

loop_
_geom_angle_atom_site_label_1
_geom_angle_atom_site_label_2
_geom_angle_atom_site_label_3
_geom_angle
O5 S O6 111.6(5)
O5 S O3 104.9(5)
O6 S O3 111.8(5)
O5 S O4 110.6(5)
O6 S O4 106.8(4)
O3 S O4 111.1(5)
C7 O1 H1A 109.5
C1 N1 N2 112.2(6)
C1 N1 H1B 123.9
N2 N1 H1B 123.9
N1 C1 N3 107.6(8)
N1 C1 H1C 126.2
N3 C1 H1C 126.2
C2 N2 N1 103.4(6)
N2 C2 N3 111.2(7)
N2 C2 H2B 124.4
N3 C2 H2B 124.4
C16 O2 H2C 118.6
C1 N3 C2 105.5(7)
C1 N3 N4 121.0(6)
C2 N3 N4 133.4(6)
N4 C3 C4 119.7(7)
N4 C3 H3B 120.1
C4 C3 H3B 120.1
C3 N4 N3 116.6(7)
C5 C4 C9 116.4(7)
C5 C4 C3 121.8(7)
C9 C4 C3 121.8(6)
C6 C5 C4 123.5(7)
C6 C5 H5B 118.3
C4 C5 H5B 118.3
C10 N5 N6 110.4(6)
C10 N5 H5A 124.8
N6 N5 H5A 124.8
C5 C6 C7 118.2(7)
C5 C6 H6B 120.9
C7 C6 H6B 120.9
C11 N6 N5 105.0(6)
O1 C7 C6 122.7(7)
O1 C7 C8 116.2(6)
C6 C7 C8 121.1(7)
C10 N7 C11 106.0(6)
C10 N7 N8 120.0(6)
C11 N7 N8 133.9(6)
C9 C8 C7 119.1(7)
C9 C8 H8A 120.5
C7 C8 H8A 120.5
C12 N8 N7 116.6(6)
C8 C9 C4 121.7(7)
C8 C9 H9A 119.1
C4 C9 H9A 119.1
N5 C10 N7 107.4(7)
N5 C10 H10A 126.3
N7 C10 H10A 126.3
N6 C11 N7 111.2(6)
N6 C11 H11A 124.4
N7 C11 H11A 124.4
N8 C12 C13 120.0(7)
N8 C12 H12A 120.0
C13 C12 H12A 120.0
C14 C13 C18 118.7(7)
C14 C13 C12 120.9(7)
C18 C13 C12 120.4(7)
C13 C14 C15 119.9(7)
C13 C14 H14A 120.1
C15 C14 H14A 120.1
C14 C15 C16 120.9(7)
C14 C15 H15A 119.5
C16 C15 H15A 119.5
C17 C16 O2 123.7(7)
C17 C16 C15 118.9(7)
O2 C16 C15 117.4(7)
C16 C17 C18 120.8(7)
C16 C17 H17A 119.6
C18 C17 H17A 119.6
C13 C18 C17 120.7(7)
C13 C18 H18A 119.6
C17 C18 H18A 119.6
HW1A OW1 HW1B 120.0
HW2C OW2 HW2D 106.9

loop_
_geom_bond_atom_site_label_1
_geom_bond_atom_site_label_2
_geom_bond_distance
S O5 1.415(6)
S O6 1.432(6)
S O3 1.435(6)
S O4 1.453(6)
O1 C7 1.368(8)
O1 H1A 0.8200
N1 C1 1.282(10)
N1 N2 1.352(8)
N1 H1B 0.8600
C1 N3 1.338(9)
C1 H1C 0.9300
N2 C2 1.310(10)
C2 N3 1.354(9)
C2 H2B 0.9300
O2 C16 1.349(8)
O2 H2C 0.8499
N3 N4 1.401(8)
C3 N4 1.258(8)
C3 C4 1.446(10)
C3 H3B 0.9300
C4 C5 1.376(9)
C4 C9 1.421(10)
C5 C6 1.370(10)
C5 H5B 0.9300
N5 C10 1.311(10)
N5 N6 1.365(8)
N5 H5A 0.8600
C6 C7 1.385(11)
C6 H6B 0.9300
N6 C11 1.285(9)
C7 C8 1.389(9)
N7 C10 1.333(9)
N7 C11 1.363(8)
N7 N8 1.390(8)
C8 C9 1.362(10)
C8 H8A 0.9300
N8 C12 1.279(9)
C9 H9A 0.9300
C10 H10A 0.9300
C11 H11A 0.9300
C12 C13 1.453(10)
C12 H12A 0.9300
C13 C14 1.377(10)
C13 C18 1.381(9)
C14 C15 1.377(10)
C14 H14A 0.9300
C15 C16 1.389(9)
C15 H15A 0.9300
C16 C17 1.346(10)
C17 C18 1.381(10)
C17 H17A 0.9300
C18 H18A 0.9300
OW1 HW1A 0.8502
OW1 HW1B 0.8501
OW2 HW2C 0.8500
OW2 HW2D 0.8499

loop_
_geom_torsion_atom_site_label_1
_geom_torsion_atom_site_label_2
_geom_torsion_atom_site_label_3
_geom_torsion_atom_site_label_4
_geom_torsion
N2 N1 C1 N3 0.0(8)
C1 N1 N2 C2 -1.0(8)
N1 N2 C2 N3 1.6(8)
N1 C1 N3 C2 1.0(8)
N1 C1 N3 N4 179.4(6)
N2 C2 N3 C1 -1.7(8)
N2 C2 N3 N4 -179.9(7)
C4 C3 N4 N3 179.2(6)
C1 N3 N4 C3 177.1(6)
C2 N3 N4 C3 -4.9(11)
N4 C3 C4 C5 -177.7(7)
N4 C3 C4 C9 2.3(11)
C9 C4 C5 C6 -2.2(11)
C3 C4 C5 C6 177.8(7)
C4 C5 C6 C7 1.2(11)
C10 N5 N6 C11 0.2(8)
C5 C6 C7 O1 -179.3(6)
C5 C6 C7 C8 -0.1(12)
O1 C7 C8 C9 179.4(7)
C6 C7 C8 C9 0.2(12)
C10 N7 N8 C12 -177.5(6)
C11 N7 N8 C12 4.5(11)
C7 C8 C9 C4 -1.2(12)
C5 C4 C9 C8 2.1(11)
C3 C4 C9 C8 -177.9(7)
N6 N5 C10 N7 0.0(8)
C11 N7 C10 N5 -0.3(8)
N8 N7 C10 N5 -178.7(6)
N5 N6 C11 N7 -0.4(8)
C10 N7 C11 N6 0.4(8)
N8 N7 C11 N6 178.6(7)
N7 N8 C12 C13 -179.9(6)
N8 C12 C13 C14 -0.5(11)
N8 C12 C13 C18 177.2(7)
C18 C13 C14 C15 0.9(11)
C12 C13 C14 C15 178.5(7)
C13 C14 C15 C16 -1.3(12)
C14 C15 C16 C17 1.5(12)
C14 C15 C16 O2 -178.6(7)
O2 C16 C17 C18 178.8(7)
C15 C16 C17 C18 -1.3(12)
C14 C13 C18 C17 -0.7(11)
C12 C13 C18 C17 -178.4(7)
C16 C17 C18 C13 0.9(12)
